data_7712631
loop_
_publ_author_name
'Li, Qing-Qing'
'Pan, Xue-Wei'
'Zhai, Lu'
'Zhang, Jin'
'Ren, Xiaoming'

_publ_section_title
;
 A {Cu2I3&#x2212;}\\infty Chain Hybrid with Two-step Phase Transition,
 Switchable Dielectrics, Thermochromism and Piezochromism
;
_journal_name_full 'Dalton Transactions'
_journal_paper_doi 10.1039/D3DT00650F
_journal_year 2023
_chemical_formula_sum 'C5 H14 Cu2 I3 N'
_chemical_formula_weight 595.95
_space_group_crystal_system triclinic
_space_group_IT_number 2
_space_group_name_Hall '-P 1'
_space_group_name_H-M_alt 'P -1'
_atom_sites_solution_hydrogens geom
_audit_creation_method SHELXL-2014/7
_audit_update_record
;
2022-11-28 deposited with the CCDC.	2023-03-15 downloaded from the CCDC.
;
_cell_angle_alpha 60.925(2)
_cell_angle_beta 83.001(2)
_cell_angle_gamma 85.120(2)
_cell_formula_units_Z 2
_cell_length_a 8.3083(6)
_cell_length_b 9.6704(7)
_cell_length_c 9.9142(6)
_cell_measurement_temperature 298(2)
_cell_volume 690.68(8)
_computing_structure_refinement 'SHELXL-2014/7 (Sheldrick, 2014)'
_diffrn_ambient_temperature 298(2)
_diffrn_measured_fraction_theta_full 0.997
_diffrn_measured_fraction_theta_max 0.997
_diffrn_radiation_type MoK\a
_diffrn_radiation_wavelength 0.71073
_diffrn_reflns_av_R_equivalents 0.0770
_diffrn_reflns_av_unetI/netI 0.0524
_diffrn_reflns_Laue_measured_fraction_full 0.997
_diffrn_reflns_Laue_measured_fraction_max 0.997
_diffrn_reflns_limit_h_max 9
_diffrn_reflns_limit_h_min -9
_diffrn_reflns_limit_k_max 11
_diffrn_reflns_limit_k_min -11
_diffrn_reflns_limit_l_max 11
_diffrn_reflns_limit_l_min -11
_diffrn_reflns_number 14013
_diffrn_reflns_point_group_measured_fraction_full 0.997
_diffrn_reflns_point_group_measured_fraction_max 0.997
_diffrn_reflns_theta_full 24.995
_diffrn_reflns_theta_max 24.995
_diffrn_reflns_theta_min 2.361
_exptl_absorpt_coefficient_mu 9.740
_exptl_crystal_density_diffrn 2.866
_exptl_crystal_F_000 536
_refine_diff_density_max 1.559
_refine_diff_density_min -2.432
_refine_diff_density_rms 0.434
_refine_ls_extinction_coef 0.199(12)
_refine_ls_extinction_expression Fc^*^=kFc[1+0.001xFc^2^\l^3^/sin(2\q)]^-1/4^
_refine_ls_extinction_method 'SHELXL-2014/7 (Sheldrick 2014'
_refine_ls_goodness_of_fit_ref 1.088
_refine_ls_hydrogen_treatment constr
_refine_ls_matrix_type full
_refine_ls_number_parameters 105
_refine_ls_number_reflns 2428
_refine_ls_number_restraints 50
_refine_ls_restrained_S_all 1.085
_refine_ls_R_factor_all 0.0842
_refine_ls_R_factor_gt 0.0791
_refine_ls_shift/su_max 0.000
_refine_ls_shift/su_mean 0.000
_refine_ls_structure_factor_coef Fsqd
_refine_ls_weighting_details 'w=1/[\s^2^(Fo^2^)+(0.1373P)^2^+7.5092P] where P=(Fo^2^+2Fc^2^)/3'
_refine_ls_weighting_scheme calc
_refine_ls_wR_factor_gt 0.2173
_refine_ls_wR_factor_ref 0.2237
_reflns_Friedel_coverage 0.000
_reflns_number_gt 2161
_reflns_number_total 2428
_reflns_threshold_expression 'I > 2\s(I)'
_cod_data_source_file d3dt00650f2.cif
_cod_data_source_block 2
_cod_database_code 7712631
_shelx_shelxl_version_number 2014/7
_shelx_space_group_comment
;
The symmetry employed for this shelxl refinement is uniquely defined
by the following loop, which should always be used as a source of
symmetry information in preference to the above space-group names.
They are only intended as comments.
;

loop_
_space_group_symop_operation_xyz
'x, y, z'
'-x, -y, -z'

loop_
_atom_site_label
_atom_site_type_symbol
_atom_site_fract_x
_atom_site_fract_y
_atom_site_fract_z
_atom_site_U_iso_or_equiv
_atom_site_adp_type
_atom_site_occupancy
_atom_site_site_symmetry_order
_atom_site_calc_flag
_atom_site_refinement_flags_posn
_atom_site_refinement_flags_adp
_atom_site_refinement_flags_occupancy
_atom_site_disorder_assembly
_atom_site_disorder_group
Cu1 Cu 0.6080(3) 0.5872(3) 1.0112(4) 0.0901(9) Uani 1 1 d . . . . .
Cu2 Cu 0.8867(3) 0.5717(3) 0.9006(3) 0.0882(9) Uani 1 1 d . . . . .
I1 I 1.16705(11) 0.56377(12) 0.77121(10) 0.0529(5) Uani 1 1 d . . . . .
I2 I 0.74348(13) 0.85458(12) 0.80368(13) 0.0650(5) Uani 1 1 d . . . . .
I3 I 0.32833(11) 0.60864(13) 1.13472(13) 0.0587(5) Uani 1 1 d . . . . .
N1 N 0.775(3) 0.874(2) 0.307(2) 0.130(6) Uani 1 1 d D U . . .
C1 C 0.884(4) 0.758(3) 0.406(3) 0.143(8) Uani 1 1 d D U . . .
H1A H 0.8423 0.6550 0.4456 0.215 Uiso 1 1 calc R U . . .
H1B H 0.8971 0.7774 0.4903 0.215 Uiso 1 1 calc R U . . .
H1C H 0.9879 0.7647 0.3484 0.215 Uiso 1 1 calc R U . . .
C2 C 0.746(4) 1.010(3) 0.328(4) 0.131(7) Uani 1 1 d D U . . .
H2A H 0.6790 1.0859 0.2502 0.197 Uiso 1 1 calc R U . . .
H2B H 0.8473 1.0563 0.3177 0.197 Uiso 1 1 calc R U . . .
H2C H 0.6916 0.9795 0.4287 0.197 Uiso 1 1 calc DR U . . .
C3 C 0.843(5) 0.933(3) 0.147(3) 0.164(9) Uani 1 1 d D U . . .
H3A H 0.9590 0.9350 0.1416 0.246 Uiso 1 1 calc R U . . .
H3B H 0.8006 1.0380 0.0841 0.246 Uiso 1 1 calc R U . . .
H3C H 0.8144 0.8645 0.1092 0.246 Uiso 1 1 calc DR U . . .
C4 C 0.533(4) 0.764(4) 0.449(3) 0.164(10) Uani 1 1 d D U . . .
H4A H 0.5994 0.7518 0.5265 0.246 Uiso 1 1 calc DR U . . .
H4B H 0.4763 0.6684 0.4837 0.246 Uiso 1 1 calc R U . . .
H4C H 0.4557 0.8501 0.4291 0.246 Uiso 1 1 calc R U . . .
C5 C 0.637(3) 0.799(3) 0.303(3) 0.140(6) Uani 1 1 d D U . . .
H5A H 0.6690 0.7020 0.2993 0.168 Uiso 1 1 calc DR U . . .
H5B H 0.5793 0.8683 0.2132 0.168 Uiso 1 1 calc DR U . . .

loop_
_atom_site_aniso_label
_atom_site_aniso_U_11
_atom_site_aniso_U_22
_atom_site_aniso_U_33
_atom_site_aniso_U_23
_atom_site_aniso_U_13
_atom_site_aniso_U_12
Cu1 0.0562(14) 0.0868(18) 0.109(2) -0.0386(16) 0.0198(13) -0.0059(12)
Cu2 0.0555(14) 0.0838(17) 0.100(2) -0.0314(15) 0.0144(12) 0.0086(11)
I1 0.0466(7) 0.0608(7) 0.0451(7) -0.0221(5) -0.0016(4) 0.0033(4)
I2 0.0656(8) 0.0484(7) 0.0645(8) -0.0153(5) -0.0049(5) 0.0042(5)
I3 0.0464(7) 0.0727(8) 0.0648(8) -0.0400(6) 0.0001(4) -0.0039(4)
N1 0.232(17) 0.077(8) 0.102(10) -0.053(8) -0.059(10) 0.030(9)
C1 0.22(2) 0.093(13) 0.117(14) -0.052(11) -0.052(14) 0.052(13)
C2 0.22(2) 0.065(10) 0.117(14) -0.044(10) -0.057(14) 0.028(11)
C3 0.27(2) 0.105(15) 0.113(11) -0.046(11) -0.033(14) 0.021(15)
C4 0.24(2) 0.108(15) 0.105(14) -0.021(14) -0.041(14) 0.051(15)
C5 0.231(18) 0.086(10) 0.112(11) -0.052(9) -0.052(11) 0.028(10)

loop_
_atom_type_symbol
_atom_type_description
_atom_type_scat_dispersion_real
_atom_type_scat_dispersion_imag
_atom_type_scat_source
C C 0.0033 0.0016 'International Tables Vol C Tables 4.2.6.8 and 6.1.1.4'
H H 0.0000 0.0000 'International Tables Vol C Tables 4.2.6.8 and 6.1.1.4'
N N 0.0061 0.0033 'International Tables Vol C Tables 4.2.6.8 and 6.1.1.4'
Cu Cu 0.3201 1.2651 'International Tables Vol C Tables 4.2.6.8 and 6.1.1.4'
I I -0.4742 1.8119 'International Tables Vol C Tables 4.2.6.8 and 6.1.1.4'

loop_
_geom_angle_atom_site_label_1
_geom_angle_atom_site_label_2
_geom_angle_atom_site_label_3
_geom_angle
_geom_angle_site_symmetry_1
_geom_angle_site_symmetry_3
_geom_angle_publ_flag
Cu2 Cu1 I3 176.60(18) . . ?
Cu2 Cu1 I2 62.37(9) . . ?
I3 Cu1 I2 116.80(11) . . ?
Cu2 Cu1 Cu1 116.00(18) . 2_667 ?
I3 Cu1 Cu1 67.16(9) . 2_667 ?
I2 Cu1 Cu1 131.5(2) . 2_667 ?
Cu2 Cu1 I1 65.41(10) . 2_767 ?
I3 Cu1 I1 112.24(12) . 2_767 ?
I2 Cu1 I1 104.53(9) . 2_767 ?
Cu1 Cu1 I1 118.63(16) 2_667 2_767 ?
Cu2 Cu1 I3 61.76(10) . 2_667 ?
I3 Cu1 I3 121.41(11) . 2_667 ?
I2 Cu1 I3 102.54(10) . 2_667 ?
Cu1 Cu1 I3 54.25(10) 2_667 2_667 ?
I1 Cu1 I3 96.34(8) 2_767 2_667 ?
Cu1 Cu2 I1 176.60(17) . . ?
Cu1 Cu2 I2 62.01(9) . . ?
I1 Cu2 I2 116.18(10) . . ?
Cu1 Cu2 Cu2 117.18(18) . 2_767 ?
I1 Cu2 Cu2 66.21(9) . 2_767 ?
I2 Cu2 Cu2 130.45(19) . 2_767 ?
Cu1 Cu2 I3 66.46(10) . 2_667 ?
I1 Cu2 I3 112.09(11) . 2_667 ?
I2 Cu2 I3 105.38(10) . 2_667 ?
Cu2 Cu2 I3 119.57(16) 2_767 2_667 ?
Cu1 Cu2 I1 62.68(10) . 2_767 ?
I1 Cu2 I1 120.71(10) . 2_767 ?
I2 Cu2 I1 102.53(9) . 2_767 ?
Cu2 Cu2 I1 54.50(10) 2_767 2_767 ?
I3 Cu2 I1 97.42(9) 2_667 2_767 ?
Cu2 I1 Cu1 111.19(9) . 2_767 ?
Cu2 I1 Cu2 59.29(11) . 2_767 ?
Cu1 I1 Cu2 51.90(7) 2_767 2_767 ?
Cu1 I2 Cu2 55.63(8) . . ?
Cu1 I3 Cu2 110.35(9) . 2_667 ?
Cu1 I3 Cu1 58.59(11) . 2_667 ?
Cu2 I3 Cu1 51.78(7) 2_667 2_667 ?
C2 N1 C1 115(2) . . ?
C2 N1 C5 117(2) . . ?
C1 N1 C5 110(2) . . ?
C2 N1 C3 106(2) . . ?
C1 N1 C3 109(3) . . ?
C5 N1 C3 99.1(15) . . ?
N1 C1 H1A 109.5 . . ?
N1 C1 H1B 109.5 . . ?
H1A C1 H1B 109.5 . . ?
N1 C1 H1C 109.5 . . ?
H1A C1 H1C 109.5 . . ?
H1B C1 H1C 109.5 . . ?
N1 C2 H2A 109.5 . . ?
N1 C2 H2B 109.5 . . ?
H2A C2 H2B 109.5 . . ?
N1 C2 H2C 109.5 . . ?
H2A C2 H2C 109.5 . . ?
H2B C2 H2C 109.5 . . ?
N1 C3 H3A 109.5 . . ?
N1 C3 H3B 109.5 . . ?
H3A C3 H3B 109.5 . . ?
N1 C3 H3C 109.5 . . ?
H3A C3 H3C 109.5 . . ?
H3B C3 H3C 109.5 . . ?
C5 C4 H4A 109.5 . . ?
C5 C4 H4B 109.5 . . ?
H4A C4 H4B 109.5 . . ?
C5 C4 H4C 109.5 . . ?
H4A C4 H4C 109.5 . . ?
H4B C4 H4C 109.5 . . ?
N1 C5 C4 106(3) . . ?
N1 C5 H5A 110.6 . . ?
C4 C5 H5A 110.6 . . ?
N1 C5 H5B 110.6 . . ?
C4 C5 H5B 110.6 . . ?
H5A C5 H5B 108.7 . . ?

loop_
_geom_bond_atom_site_label_1
_geom_bond_atom_site_label_2
_geom_bond_distance
_geom_bond_site_symmetry_2
_geom_bond_publ_flag
Cu1 Cu2 2.464(3) . ?
Cu1 I3 2.532(2) . ?
Cu1 I2 2.636(3) . ?
Cu1 Cu1 2.663(6) 2_667 ?
Cu1 I1 2.781(3) 2_767 ?
Cu1 I3 2.875(3) 2_667 ?
Cu2 I1 2.533(2) . ?
Cu2 I2 2.644(3) . ?
Cu2 Cu2 2.675(6) 2_767 ?
Cu2 I3 2.763(3) 2_667 ?
Cu2 I1 2.847(3) 2_767 ?
I1 Cu1 2.781(3) 2_767 ?
I1 Cu2 2.847(3) 2_767 ?
I3 Cu2 2.763(3) 2_667 ?
I3 Cu1 2.875(3) 2_667 ?
N1 C2 1.421(17) . ?
N1 C1 1.423(17) . ?
N1 C5 1.424(18) . ?
N1 C3 1.454(18) . ?
C1 H1A 0.9600 . ?
C1 H1B 0.9600 . ?
C1 H1C 0.9600 . ?
C2 H2A 0.9600 . ?
C2 H2B 0.9600 . ?
C2 H2C 0.9600 . ?
C3 H3A 0.9600 . ?
C3 H3B 0.9600 . ?
C3 H3C 0.9600 . ?
C4 C5 1.488(18) . ?
C4 H4A 0.9600 . ?
C4 H4B 0.9600 . ?
C4 H4C 0.9600 . ?
C5 H5A 0.9700 . ?
C5 H5B 0.9700 . ?

loop_
_geom_torsion_atom_site_label_1
_geom_torsion_atom_site_label_2
_geom_torsion_atom_site_label_3
_geom_torsion_atom_site_label_4
_geom_torsion
_geom_torsion_site_symmetry_1
_geom_torsion_site_symmetry_2
_geom_torsion_site_symmetry_3
_geom_torsion_site_symmetry_4
_geom_torsion_publ_flag
C2 N1 C5 C4 -54(3) . . . . ?
C1 N1 C5 C4 79(3) . . . . ?
C3 N1 C5 C4 -167(2) . . . . ?
